data_1528389
loop_
_publ_author_name
'Bundy, F.P.'
'Kasper, J.S.'

_publ_section_title
;
 A new dense form of solid germanium
;
_journal_name_full Science
_journal_page_first 340
_journal_page_last 341
_journal_volume 139
_journal_year 1963
_chemical_formula_sum Ge
_space_group_IT_number 96
_symmetry_space_group_name_Hall 'P 4nw 2abw'
_symmetry_space_group_name_H-M 'P 43 21 2'
_cell_angle_alpha 90
_cell_angle_beta 90
_cell_angle_gamma 90
_cell_formula_units_Z 12
_cell_length_a 5.93
_cell_length_b 5.93
_cell_length_c 6.98
_cell_volume 245.451
_citation_journal_id_ASTM SCIEAS
_cod_data_source_file Bundy_SCIEAS_1963_388.cif
_cod_data_source_block Ge1
_cod_original_formula_sum Ge1
_cod_database_code 1528389

loop_
_symmetry_equiv_pos_as_xyz
x,y,z
-y+1/2,x+1/2,z+3/4
-x,-y,z+1/2
y+1/2,-x+1/2,z+1/4
x+1/2,-y+1/2,-z+1/4
y,x,-z
-x+1/2,y+1/2,-z+3/4
-y,-x,-z+1/2

loop_
_atom_site_label
_atom_site_type_symbol
_atom_site_fract_x
_atom_site_fract_y
_atom_site_fract_z
_atom_site_occupancy
_atom_site_U_iso_or_equiv
Ge2 Ge 0.075 0.075 0 1 0.0
Ge1 Ge 0.1667 0.375 0.25 1 0.0
